data_8105324
loop_
_publ_author_name
'Xi-Shi, Tai'
'Xiao-Jing, Zhou'
'Li-Li, Liu'
'Shu-Hua, Cao'
'Li-Hua, Wang'

_publ_section_title
;
 The crystal structure of
 catena-poly[(\m2-2-((3-bromo-2-oxidobenzylidene)amino)acetato-\k4
 O,N,O&#x2032;:O&#x2032;&#x2032;)-(dimethylformamide-\k1 O)]zinc(II),
 C12H13N2O4BrZn
;
_journal_issue 4
_journal_name_full 'Zeitschrift f\"ur Kristallographie - New Crystal Structures'
_journal_page_first 901
_journal_page_last 902
_journal_paper_doi 10.1515/ncrs-2020-0090
_journal_volume 235
_journal_year 2020
_chemical_formula_moiety 'C12 H13 Br N2 O4 Zn'
_chemical_formula_sum 'C12 H13 Br N2 O4 Zn'
_chemical_formula_weight 394.52
_space_group_crystal_system monoclinic
_space_group_IT_number 14
_space_group_name_Hall '-P 2yn'
_space_group_name_H-M_alt 'P 1 21/n 1'
_atom_sites_solution_hydrogens geom
_atom_sites_solution_primary dual
_cell_angle_alpha 90
_cell_angle_beta 93.572(9)
_cell_angle_gamma 90
_cell_formula_units_Z 4
_cell_length_a 12.0182(12)
_cell_length_b 6.9735(7)
_cell_length_c 16.2510(14)
_cell_measurement_reflns_used 3111
_cell_measurement_temperature 100.00(10)
_cell_measurement_theta_max 29.0510
_cell_measurement_theta_min 2.0790
_cell_volume 1359.3(2)
_computing_cell_refinement 'CrysAlisPro 1.171.38.43f (Rigaku OD, 2015)'
_computing_data_collection 'CrysAlisPro 1.171.38.43f (Rigaku OD, 2015)'
_computing_data_reduction 'CrysAlisPro 1.171.38.43f (Rigaku OD, 2015)'
_computing_molecular_graphics 'Olex2 1.3-alpha (Dolomanov et al., 2009)'
_computing_publication_material 'Olex2 1.3-alpha (Dolomanov et al., 2009)'
_computing_structure_refinement 'ShelXL 2018/3 (Sheldrick, 2015)'
_computing_structure_solution 'ShelXT n/a (Sheldrick, 2015)'
_diffrn_ambient_environment N~2~
_diffrn_ambient_temperature 100.00(10)
_diffrn_detector 'CCD plate'
_diffrn_detector_area_resol_mean 5.2684
_diffrn_detector_type AtlasS2
_diffrn_measured_fraction_theta_full 1.000
_diffrn_measured_fraction_theta_max 1.000
_diffrn_measurement_details
;
List of Runs (angles in degrees, time in seconds):

  # Type    Start    End  Width  t~exp~   \w     \q     \k     \f   Frames
--------------------------------------------------------------------------
  1  \w     38.00  64.00   1.00    2.00    --   11.74-178.00-120.00   26
  2  \w    -60.00  33.00   1.00    2.00    --   11.74 -57.00-180.00   93
  3  \w    -38.00  43.00   1.00    2.00    --   11.74 -77.00  60.00   81
;
_diffrn_measurement_device 'four-circle diffractometer'
_diffrn_measurement_device_type 'SuperNova, Dual, Cu at zero, AtlasS2'
_diffrn_measurement_method '\w scans'
_diffrn_orient_matrix_type 'CrysAlisPro convention (1999,Acta A55,543-557)'
_diffrn_orient_matrix_UB_11 0.0251551000
_diffrn_orient_matrix_UB_12 -0.0619029000
_diffrn_orient_matrix_UB_13 -0.0280465000
_diffrn_orient_matrix_UB_21 0.0516670000
_diffrn_orient_matrix_UB_22 0.0084548000
_diffrn_orient_matrix_UB_23 0.0233723000
_diffrn_orient_matrix_UB_31 -0.0139519000
_diffrn_orient_matrix_UB_32 -0.0804143000
_diffrn_orient_matrix_UB_33 0.0239921000
_diffrn_radiation_monochromator mirror
_diffrn_radiation_probe x-ray
_diffrn_radiation_type 'Mo K\a'
_diffrn_radiation_wavelength 0.71073
_diffrn_reflns_av_R_equivalents 0.0328
_diffrn_reflns_av_unetI/netI 0.0435
_diffrn_reflns_Laue_measured_fraction_full 1.000
_diffrn_reflns_Laue_measured_fraction_max 1.000
_diffrn_reflns_limit_h_max 14
_diffrn_reflns_limit_h_min -14
_diffrn_reflns_limit_k_max 8
_diffrn_reflns_limit_k_min -8
_diffrn_reflns_limit_l_max 19
_diffrn_reflns_limit_l_min -14
_diffrn_reflns_number 5869
_diffrn_reflns_point_group_measured_fraction_full 1.000
_diffrn_reflns_point_group_measured_fraction_max 1.000
_diffrn_reflns_theta_full 24.998
_diffrn_reflns_theta_max 24.997
_diffrn_reflns_theta_min 2.048
_diffrn_source 'micro-focus sealed X-ray tube'
_diffrn_source_type 'SuperNova (Mo) X-ray Source'
_exptl_absorpt_coefficient_mu 4.760
_exptl_absorpt_correction_T_max 1.00000
_exptl_absorpt_correction_T_min 0.82382
_exptl_absorpt_correction_type multi-scan
_exptl_absorpt_process_details
;
CrysAlisPro 1.171.38.43f (Rigaku Oxford Diffraction, 2015)
Empirical absorption correction using spherical harmonics,
 implemented in SCALE3 ABSPACK scaling algorithm.
;
_exptl_crystal_colour colourless
_exptl_crystal_colour_primary colourless
_exptl_crystal_density_diffrn 1.928
_exptl_crystal_description block
_exptl_crystal_F_000 784
_exptl_crystal_size_max 0.12
_exptl_crystal_size_mid 0.11
_exptl_crystal_size_min 0.1
_refine_diff_density_max 0.450
_refine_diff_density_min -0.418
_refine_diff_density_rms 0.093
_refine_ls_extinction_coef .
_refine_ls_extinction_method none
_refine_ls_goodness_of_fit_ref 1.076
_refine_ls_hydrogen_treatment constr
_refine_ls_matrix_type full
_refine_ls_number_parameters 183
_refine_ls_number_reflns 2402
_refine_ls_number_restraints 0
_refine_ls_restrained_S_all 1.076
_refine_ls_R_factor_all 0.0329
_refine_ls_R_factor_gt 0.0279
_refine_ls_shift/su_max 0.001
_refine_ls_shift/su_mean 0.000
_refine_ls_structure_factor_coef Fsqd
_refine_ls_weighting_details 'w=1/[\s^2^(Fo^2^)+(0.0236P)^2^] where P=(Fo^2^+2Fc^2^)/3'
_refine_ls_weighting_scheme calc
_refine_ls_wR_factor_gt 0.0585
_refine_ls_wR_factor_ref 0.0613
_reflns_Friedel_coverage 0.000
_reflns_Friedel_fraction_full .
_reflns_Friedel_fraction_max .
_reflns_number_gt 2162
_reflns_number_total 2402
_reflns_threshold_expression 'I > 2\s(I)'
_cod_data_source_file suppl_ncrs-2020-0090_suppl.cif
_cod_data_source_block w11
_cod_database_code 8105324
_shelx_space_group_comment
;
The symmetry employed for this shelxl refinement is uniquely defined
by the following loop, which should always be used as a source of
symmetry information in preference to the above space-group names.
They are only intended as comments.
;
_reflns_odcompleteness_completeness 99.93
_reflns_odcompleteness_iscentric 1
_reflns_odcompleteness_theta 26.32
_olex2_refinement_description
;
1. Fixed Uiso
 At 1.2 times of:
  All C(H) groups, All C(H,H) groups
 At 1.5 times of:
  All C(H,H,H) groups
2.a Secondary CH2 refined with riding coordinates:
 C8(H8A,H8B)
2.b Aromatic/amide H refined with riding coordinates:
 C7(H7), C10(H10), C2(H2), C3(H3), C4(H4)
2.c Idealised Me refined as rotating group:
 C12(H12A,H12B,H12C), C11(H11A,H11B,H11C)
;

loop_
_space_group_symop_operation_xyz
'x, y, z'
'-x+1/2, y+1/2, -z+1/2'
'-x, -y, -z'
'x-1/2, -y-1/2, z-1/2'

loop_
_atom_site_label
_atom_site_type_symbol
_atom_site_fract_x
_atom_site_fract_y
_atom_site_fract_z
_atom_site_U_iso_or_equiv
_atom_site_adp_type
_atom_site_occupancy
_atom_site_site_symmetry_order
_atom_site_calc_flag
_atom_site_refinement_flags_posn
_atom_site_refinement_flags_adp
_atom_site_refinement_flags_occupancy
_atom_site_disorder_assembly
_atom_site_disorder_group
Br1 Br 0.71986(3) 0.11396(5) 0.66094(2) 0.02058(11) Uani 1 1 d . . . . .
C1 C 0.5894(2) 0.1844(4) 0.59371(17) 0.0116(6) Uani 1 1 d . . . . .
C2 C 0.4902(3) 0.2020(4) 0.62990(18) 0.0165(7) Uani 1 1 d . . . . .
H2 H 0.486812 0.182872 0.686321 0.020 Uiso 1 1 calc R U . . .
C3 C 0.3937(3) 0.2491(4) 0.58124(19) 0.0169(7) Uani 1 1 d . . . . .
H3 H 0.325527 0.261793 0.604807 0.020 Uiso 1 1 calc R U . . .
C4 C 0.4017(3) 0.2761(4) 0.49815(19) 0.0146(7) Uani 1 1 d . . . . .
H4 H 0.337768 0.307397 0.465757 0.018 Uiso 1 1 calc R U . . .
C5 C 0.5027(2) 0.2581(4) 0.46056(17) 0.0110(7) Uani 1 1 d . . . . .
C6 C 0.6027(2) 0.2090(4) 0.50801(18) 0.0112(6) Uani 1 1 d . . . . .
C7 C 0.4997(2) 0.2930(4) 0.37295(17) 0.0112(7) Uani 1 1 d . . . . .
H7 H 0.430365 0.320320 0.346913 0.013 Uiso 1 1 calc R U . . .
C8 C 0.5680(2) 0.3431(4) 0.24096(17) 0.0129(7) Uani 1 1 d . . . . .
H8A H 0.496950 0.407499 0.230552 0.016 Uiso 1 1 calc R U . . .
H8B H 0.568374 0.229200 0.206748 0.016 Uiso 1 1 calc R U . . .
C9 C 0.6629(2) 0.4764(4) 0.22008(17) 0.0101(6) Uani 1 1 d . . . . .
C10 C 0.6407(2) 0.9830(4) -0.00556(17) 0.0113(7) Uani 1 1 d . . . . .
H10 H 0.656183 0.869416 -0.032549 0.014 Uiso 1 1 calc R U . . .
C11 C 0.5814(3) 1.3144(4) -0.01417(18) 0.0152(7) Uani 1 1 d . . . . .
H11A H 0.570521 1.297393 0.043397 0.023 Uiso 1 1 calc R U . . .
H11B H 0.514821 1.366169 -0.041295 0.023 Uiso 1 1 calc R U . . .
H11C H 0.642325 1.401177 -0.020477 0.023 Uiso 1 1 calc R U . . .
C12 C 0.5958(3) 1.1173(5) -0.14042(16) 0.0160(7) Uani 1 1 d . . . . .
H12A H 0.620028 0.993128 -0.157502 0.024 Uiso 1 1 calc R U . . .
H12B H 0.640878 1.214426 -0.163691 0.024 Uiso 1 1 calc R U . . .
H12C H 0.519182 1.135950 -0.159130 0.024 Uiso 1 1 calc R U . . .
N1 N 0.5830(2) 0.2901(3) 0.32745(14) 0.0094(5) Uani 1 1 d . . . . .
N2 N 0.6067(2) 1.1299(4) -0.05079(14) 0.0116(6) Uani 1 1 d . . . . .
O1 O 0.69961(16) 0.1862(3) 0.47847(11) 0.0122(5) Uani 1 1 d . . . . .
O2 O 0.75247(15) 0.4681(3) 0.26369(11) 0.0109(4) Uani 1 1 d . . . . .
O3 O 0.64307(16) 0.5860(3) 0.15882(11) 0.0107(5) Uani 1 1 d . . . . .
O4 O 0.65374(15) 0.9852(3) 0.07177(11) 0.0112(5) Uani 1 1 d . . . . .
Zn1 Zn 0.75418(3) 0.77963(5) 0.13050(2) 0.00849(11) Uani 1 1 d . . . . .

loop_
_atom_site_aniso_label
_atom_site_aniso_U_11
_atom_site_aniso_U_22
_atom_site_aniso_U_33
_atom_site_aniso_U_23
_atom_site_aniso_U_13
_atom_site_aniso_U_12
Zn1 0.00893(19) 0.0110(2) 0.00558(18) 0.00031(14) 0.00053(13) 0.00013(14)
Br1 0.0223(2) 0.0310(2) 0.00842(17) 0.00321(14) 0.00135(13) 0.00129(15)
O3 0.0131(11) 0.0121(11) 0.0067(10) 0.0038(9) -0.0010(8) -0.0007(9)
O2 0.0106(11) 0.0134(11) 0.0086(10) 0.0023(9) -0.0009(8) -0.0019(9)
O4 0.0124(11) 0.0141(11) 0.0069(10) 0.0000(9) -0.0004(8) 0.0024(9)
O1 0.0128(11) 0.0172(11) 0.0067(10) 0.0003(9) 0.0031(8) 0.0001(9)
N1 0.0144(13) 0.0075(12) 0.0061(12) 0.0032(11) -0.0002(10) -0.0026(11)
N2 0.0149(14) 0.0142(14) 0.0058(12) 0.0013(11) 0.0004(10) 0.0030(11)
C9 0.0142(16) 0.0094(15) 0.0071(14) -0.0037(13) 0.0043(12) 0.0021(13)
C6 0.0155(16) 0.0061(15) 0.0125(15) -0.0021(13) 0.0045(13) -0.0033(13)
C7 0.0109(16) 0.0069(15) 0.0157(16) 0.0010(13) 0.0000(13) -0.0001(13)
C10 0.0079(15) 0.0130(16) 0.0130(16) -0.0010(14) -0.0005(12) -0.0001(13)
C5 0.0154(16) 0.0062(15) 0.0118(15) -0.0026(13) 0.0033(13) -0.0048(13)
C1 0.0171(16) 0.0075(15) 0.0102(15) 0.0018(13) 0.0001(12) -0.0014(13)
C8 0.0141(16) 0.0169(16) 0.0076(14) 0.0018(14) -0.0018(12) -0.0020(14)
C2 0.0286(19) 0.0102(16) 0.0116(16) -0.0036(14) 0.0087(14) -0.0048(15)
C3 0.0200(18) 0.0120(16) 0.0197(17) -0.0047(14) 0.0104(14) -0.0037(14)
C12 0.0200(17) 0.0221(18) 0.0055(14) 0.0004(14) -0.0003(12) 0.0018(14)
C11 0.0235(18) 0.0111(16) 0.0110(15) 0.0008(14) 0.0000(13) 0.0032(14)
C4 0.0160(17) 0.0104(15) 0.0178(16) 0.0001(14) 0.0033(13) -0.0025(13)

loop_
_atom_type_symbol
_atom_type_description
_atom_type_scat_dispersion_real
_atom_type_scat_dispersion_imag
_atom_type_scat_source
C C 0.0033 0.0016 'International Tables Vol C Tables 4.2.6.8 and 6.1.1.4'
H H 0.0000 0.0000 'International Tables Vol C Tables 4.2.6.8 and 6.1.1.4'
Br Br -0.2901 2.4595 'International Tables Vol C Tables 4.2.6.8 and 6.1.1.4'
N N 0.0061 0.0033 'International Tables Vol C Tables 4.2.6.8 and 6.1.1.4'
O O 0.0106 0.0060 'International Tables Vol C Tables 4.2.6.8 and 6.1.1.4'
Zn Zn 0.2839 1.4301 'International Tables Vol C Tables 4.2.6.8 and 6.1.1.4'

loop_
_geom_angle_atom_site_label_1
_geom_angle_atom_site_label_2
_geom_angle_atom_site_label_3
_geom_angle
_geom_angle_site_symmetry_1
_geom_angle_site_symmetry_3
O3 Zn1 O2 99.83(8) . 2_655
O3 Zn1 O4 101.41(8) . .
O3 Zn1 O1 102.31(8) . 2_655
O3 Zn1 N1 126.68(9) . 2_655
O4 Zn1 O2 84.07(7) . 2_655
O1 Zn1 O2 157.81(8) 2_655 2_655
O1 Zn1 O4 90.19(8) 2_655 .
O1 Zn1 N1 89.70(9) 2_655 2_655
N1 Zn1 O2 78.11(8) 2_655 2_655
N1 Zn1 O4 130.67(9) 2_655 .
C9 O3 Zn1 119.98(18) . .
C9 O2 Zn1 113.80(18) . 2_645
C10 O4 Zn1 119.08(18) . .
C6 O1 Zn1 126.43(18) . 2_645
C7 N1 Zn1 125.23(19) . 2_645
C7 N1 C8 120.0(2) . .
C8 N1 Zn1 113.14(18) . 2_645
C10 N2 C12 121.3(3) . .
C10 N2 C11 121.7(2) . .
C12 N2 C11 117.0(2) . .
O3 C9 C8 115.9(2) . .
O2 C9 O3 125.8(3) . .
O2 C9 C8 118.3(2) . .
O1 C6 C5 125.1(3) . .
O1 C6 C1 120.4(3) . .
C1 C6 C5 114.6(3) . .
N1 C7 H7 116.8 . .
N1 C7 C5 126.5(3) . .
C5 C7 H7 116.8 . .
O4 C10 N2 124.5(3) . .
O4 C10 H10 117.7 . .
N2 C10 H10 117.7 . .
C6 C5 C7 122.8(3) . .
C4 C5 C6 120.6(3) . .
C4 C5 C7 116.5(3) . .
C6 C1 Br1 116.8(2) . .
C2 C1 Br1 118.8(2) . .
C2 C1 C6 124.4(3) . .
N1 C8 C9 108.7(2) . .
N1 C8 H8A 109.9 . .
N1 C8 H8B 109.9 . .
C9 C8 H8A 109.9 . .
C9 C8 H8B 109.9 . .
H8A C8 H8B 108.3 . .
C1 C2 H2 120.3 . .
C1 C2 C3 119.4(3) . .
C3 C2 H2 120.3 . .
C2 C3 H3 120.6 . .
C4 C3 C2 118.7(3) . .
C4 C3 H3 120.6 . .
N2 C12 H12A 109.5 . .
N2 C12 H12B 109.5 . .
N2 C12 H12C 109.5 . .
H12A C12 H12B 109.5 . .
H12A C12 H12C 109.5 . .
H12B C12 H12C 109.5 . .
N2 C11 H11A 109.5 . .
N2 C11 H11B 109.5 . .
N2 C11 H11C 109.5 . .
H11A C11 H11B 109.5 . .
H11A C11 H11C 109.5 . .
H11B C11 H11C 109.5 . .
C5 C4 H4 118.9 . .
C3 C4 C5 122.2(3) . .
C3 C4 H4 118.9 . .

loop_
_geom_bond_atom_site_label_1
_geom_bond_atom_site_label_2
_geom_bond_distance
_geom_bond_site_symmetry_2
Zn1 O3 1.973(2) .
Zn1 O2 2.1696(19) 2_655
Zn1 O4 2.0686(19) .
Zn1 O1 1.9979(19) 2_655
Zn1 N1 2.033(2) 2_655
Br1 C1 1.918(3) .
O3 C9 1.266(3) .
O2 C9 1.253(3) .
O4 C10 1.257(3) .
O1 C6 1.297(3) .
N1 C7 1.282(4) .
N1 C8 1.454(3) .
N2 C10 1.311(4) .
N2 C12 1.457(3) .
N2 C11 1.458(4) .
C9 C8 1.526(4) .
C6 C5 1.429(4) .
C6 C1 1.422(4) .
C7 H7 0.9300 .
C7 C5 1.443(4) .
C10 H10 0.9300 .
C5 C4 1.398(4) .
C1 C2 1.367(4) .
C8 H8A 0.9700 .
C8 H8B 0.9700 .
C2 H2 0.9300 .
C2 C3 1.401(4) .
C3 H3 0.9300 .
C3 C4 1.373(4) .
C12 H12A 0.9600 .
C12 H12B 0.9600 .
C12 H12C 0.9600 .
C11 H11A 0.9600 .
C11 H11B 0.9600 .
C11 H11C 0.9600 .
C4 H4 0.9300 .

loop_
_geom_torsion_atom_site_label_1
_geom_torsion_atom_site_label_2
_geom_torsion_atom_site_label_3
_geom_torsion_atom_site_label_4
_geom_torsion
_geom_torsion_site_symmetry_1
_geom_torsion_site_symmetry_2
_geom_torsion_site_symmetry_3
_geom_torsion_site_symmetry_4
Zn1 O3 C9 O2 -5.2(4) . . . .
Zn1 O3 C9 C8 175.19(18) . . . .
Zn1 O2 C9 O3 174.6(2) 2_645 . . .
Zn1 O2 C9 C8 -5.9(3) 2_645 . . .
Zn1 O4 C10 N2 -160.1(2) . . . .
Zn1 O1 C6 C5 17.9(4) 2_645 . . .
Zn1 O1 C6 C1 -162.4(2) 2_645 . . .
Zn1 N1 C7 C5 -10.9(4) 2_645 . . .
Zn1 N1 C8 C9 -31.1(3) 2_645 . . .
Br1 C1 C2 C3 -178.6(2) . . . .
O3 C9 C8 N1 -156.2(2) . . . .
O2 C9 C8 N1 24.2(4) . . . .
O1 C6 C5 C7 -1.6(4) . . . .
O1 C6 C5 C4 178.9(3) . . . .
O1 C6 C1 Br1 -0.8(4) . . . .
O1 C6 C1 C2 -178.8(3) . . . .
N1 C7 C5 C6 -1.9(5) . . . .
N1 C7 C5 C4 177.6(3) . . . .
C6 C5 C4 C3 0.4(4) . . . .
C6 C1 C2 C3 -0.6(5) . . . .
C7 N1 C8 C9 135.0(3) . . . .
C7 C5 C4 C3 -179.1(3) . . . .
C5 C6 C1 Br1 179.0(2) . . . .
C5 C6 C1 C2 1.0(4) . . . .
C1 C6 C5 C7 178.6(3) . . . .
C1 C6 C5 C4 -0.8(4) . . . .
C1 C2 C3 C4 0.1(4) . . . .
C8 N1 C7 C5 -175.2(3) . . . .
C2 C3 C4 C5 0.0(5) . . . .
C12 N2 C10 O4 178.7(3) . . . .
C11 N2 C10 O4 0.6(4) . . . .
